data_7127181
loop_
_publ_author_name
'Wang, Cuiying'
'Yue, Chang-Duo'
'Yuan, Jia'
'Zheng, Jia-Lian'
'Zhang, Ying'
'Yu, Hong'
'Chen, Jian'
'Meng, Sixuan'
'Yu, Yang'
'Yu, Guang-Ao'
'Che, Chi-Ming'

_publ_section_title
;
 Synthesis of P-chiral phosphine compounds by palladium-catalyzed C-P
 coupling reactions.
;
_journal_issue 79
_journal_name_full 'Chemical communications (Cambridge, England)'
_journal_page_first 11775
_journal_page_last 11778
_journal_paper_doi 10.1039/d0cc05340f
_journal_volume 56
_journal_year 2020
_chemical_formula_moiety 'C20 H28 B P'
_chemical_formula_sum 'C20 H28 B P'
_chemical_formula_weight 310.20
_space_group_crystal_system orthorhombic
_space_group_IT_number 19
_space_group_name_Hall 'P 2ac 2ab'
_space_group_name_H-M_alt 'P 21 21 21'
_atom_sites_solution_hydrogens mixed
_atom_sites_solution_primary direct
_audit_creation_date 2019-11-12
_audit_creation_method
; 
Olex2 1.2 
(compiled 2018.05.29 svn.r3508 for OlexSys, GUI svn.r5506) 
;
_audit_update_record
;
2020-07-21 deposited with the CCDC.	2020-09-02 downloaded from the CCDC.
;
_cell_angle_alpha 90
_cell_angle_beta 90
_cell_angle_gamma 90
_cell_formula_units_Z 4
_cell_length_a 11.2902(16)
_cell_length_b 12.3392(18)
_cell_length_c 13.6341(19)
_cell_measurement_reflns_used 9980
_cell_measurement_temperature 296(2)
_cell_measurement_theta_max 31.81
_cell_measurement_theta_min 2.34
_cell_volume 1899.4(5)
_computing_cell_refinement 'SAINT v7.68A (Bruker, 2009)'
_computing_data_collection 'Bruker APEX2'
_computing_data_reduction 'SAINT v7.68A (Bruker, 2009)'
_computing_molecular_graphics 'Olex2 (Dolomanov et al., 2009)'
_computing_publication_material 'Olex2 (Dolomanov et al., 2009)'
_computing_structure_refinement 'XL (Sheldrick, 2008)'
_computing_structure_solution 'XS (Sheldrick, 2008)'
_diffrn_ambient_temperature 296(2)
_diffrn_measured_fraction_theta_full 1.000
_diffrn_measured_fraction_theta_max 0.960
_diffrn_measurement_device_type 'Bruker APEX-II CCD'
_diffrn_measurement_method '\f and \w scans'
_diffrn_radiation_monochromator graphite
_diffrn_radiation_type MoK\a
_diffrn_radiation_wavelength 0.71073
_diffrn_reflns_av_R_equivalents 0.0224
_diffrn_reflns_av_unetI/netI 0.0217
_diffrn_reflns_Laue_measured_fraction_full 1.000
_diffrn_reflns_Laue_measured_fraction_max 0.960
_diffrn_reflns_limit_h_max 16
_diffrn_reflns_limit_h_min -16
_diffrn_reflns_limit_k_max 13
_diffrn_reflns_limit_k_min -18
_diffrn_reflns_limit_l_max 19
_diffrn_reflns_limit_l_min -19
_diffrn_reflns_number 20098
_diffrn_reflns_point_group_measured_fraction_full 1.000
_diffrn_reflns_point_group_measured_fraction_max 0.941
_diffrn_reflns_theta_full 25.242
_diffrn_reflns_theta_max 31.866
_diffrn_reflns_theta_min 2.226
_diffrn_standards_number 0
_exptl_absorpt_coefficient_mu 0.140
_exptl_absorpt_correction_T_max 0.7463
_exptl_absorpt_correction_T_min 0.6776
_exptl_absorpt_correction_type multi-scan
_exptl_absorpt_process_details 'SADABS-2008/1 (Bruker,2008)'
_exptl_crystal_colour colourless
_exptl_crystal_colour_primary colourless
_exptl_crystal_density_diffrn 1.085
_exptl_crystal_description block
_exptl_crystal_F_000 672
_exptl_crystal_size_max 0.2
_exptl_crystal_size_mid 0.2
_exptl_crystal_size_min 0.1
_refine_diff_density_max 0.227
_refine_diff_density_min -0.261
_refine_diff_density_rms 0.051
_refine_ls_abs_structure_details
; 
 Flack x determined using 2397 quotients [(I+)-(I-)]/[(I+)+(I-)] 
 (Parsons, Flack and Wagner, Acta Cryst. B69 (2013) 249-259). 
;
_refine_ls_abs_structure_Flack 0.007(14)
_refine_ls_extinction_coef 0.049(4)
_refine_ls_extinction_expression Fc^*^=kFc[1+0.001xFc^2^\l^3^/sin(2\q)]^-1/4^
_refine_ls_extinction_method 'SHELXL-2014/7 (Sheldrick 2014'
_refine_ls_goodness_of_fit_ref 1.078
_refine_ls_hydrogen_treatment mixed
_refine_ls_matrix_type full
_refine_ls_number_parameters 215
_refine_ls_number_reflns 6144
_refine_ls_number_restraints 0
_refine_ls_restrained_S_all 1.078
_refine_ls_R_factor_all 0.0410
_refine_ls_R_factor_gt 0.0358
_refine_ls_shift/su_max 0.001
_refine_ls_shift/su_mean 0.000
_refine_ls_structure_factor_coef Fsqd
_refine_ls_weighting_details 'w=1/[\s^2^(Fo^2^)+(0.0570P)^2^+0.2237P] where P=(Fo^2^+2Fc^2^)/3'
_refine_ls_weighting_scheme calc
_refine_ls_wR_factor_gt 0.0948
_refine_ls_wR_factor_ref 0.1017
_reflns_Friedel_coverage 0.752
_reflns_Friedel_fraction_full 1.000
_reflns_Friedel_fraction_max 0.916
_reflns_number_gt 5696
_reflns_number_total 6144
_reflns_threshold_expression 'I > 2\s(I)'
_cod_data_source_file d0cc05340f2.cif
_cod_data_source_block mo_191104b_0m
_cod_depositor_comments 'Adding full bibliography for 7127180--7127181.cif.'
_cod_database_code 7127181
_shelx_shelxl_version_number 2014/7
_shelx_space_group_comment
; 
The symmetry employed for this shelxl refinement is uniquely defined 
by the following loop, which should always be used as a source of 
symmetry information in preference to the above space-group names. 
They are only intended as comments. 
;
_shelx_estimated_absorpt_t_max 0.986
_shelx_estimated_absorpt_t_min 0.973
_olex2_refinement_description
; 
1. Fixed Uiso 
 At 1.2 times of: 
  All C(H) groups 
 At 1.5 times of: 
  All B(H,H,H) groups, All C(H,H,H) groups 
2.a Aromatic/amide H refined with riding coordinates: 
 C2(H2), C5(H5), C6(H6), C10(H10), C11(H11), C12(H12), C13(H13) 
2.b Idealised Me refined as rotating group: 
 C14(H14A,H14B,H14C), C15(H15A,H15B,H15C), C16(H16A,H16B,H16C), C18(H18A,H18B, 
 H18C), C19(H19A,H19B,H19C), C20(H20A,H20B,H20C) 
;
_olex2_submission_special_instructions 'No special instructions were received'

loop_
_space_group_symop_operation_xyz
'x, y, z'
'x+1/2, -y+1/2, -z'
'-x, y+1/2, -z+1/2'
'-x+1/2, -y, z+1/2'

loop_
_atom_site_label
_atom_site_type_symbol
_atom_site_fract_x
_atom_site_fract_y
_atom_site_fract_z
_atom_site_U_iso_or_equiv
_atom_site_adp_type
_atom_site_occupancy
_atom_site_site_symmetry_order
_atom_site_calc_flag
_atom_site_refinement_flags_posn
_atom_site_refinement_flags_adp
_atom_site_refinement_flags_occupancy
_atom_site_disorder_assembly
_atom_site_disorder_group
B1 B 0.2875(3) 0.5289(2) 0.99347(16) 0.0542(6) Uani 1 1 d . . . . .
H1A H 0.342(3) 0.587(3) 1.033(2) 0.081 Uiso 1 1 d R . . . .
H1B H 0.320(3) 0.449(3) 1.018(2) 0.081 Uiso 1 1 d R . . . .
H1C H 0.195(3) 0.539(3) 1.015(3) 0.081 Uiso 1 1 d R . . . .
C1 C 0.25340(14) 0.68621(13) 0.81550(10) 0.0316(3) Uani 1 1 d . . . . .
C2 C 0.21793(14) 0.70589(13) 0.71830(10) 0.0309(3) Uani 1 1 d . . . . .
H2 H 0.2201 0.6506 0.6720 0.037 Uiso 1 1 calc R . . . .
C3 C 0.17974(13) 0.80859(12) 0.69233(10) 0.0284(3) Uani 1 1 d . . . . .
C4 C 0.17683(13) 0.89243(12) 0.76172(11) 0.0304(3) Uani 1 1 d . . . . .
C5 C 0.21043(16) 0.87309(14) 0.85817(12) 0.0383(3) Uani 1 1 d . . . . .
H5 H 0.2074 0.9284 0.9045 0.046 Uiso 1 1 calc R . . . .
C6 C 0.24855(16) 0.77007(14) 0.88452(11) 0.0375(3) Uani 1 1 d . . . . .
H6 H 0.2712 0.7566 0.9490 0.045 Uiso 1 1 calc R . . . .
C7 C 0.13659(13) 0.84832(12) 0.59265(10) 0.0291(3) Uani 1 1 d . . . . .
C8 C 0.11323(13) 0.96737(13) 0.61459(11) 0.0307(3) Uani 1 1 d . . . . .
C9 C 0.13596(14) 0.99181(13) 0.71340(11) 0.0315(3) Uani 1 1 d . . . . .
C10 C 0.11853(18) 1.09587(15) 0.74916(14) 0.0427(4) Uani 1 1 d . . . . .
H10 H 0.1333 1.1116 0.8148 0.051 Uiso 1 1 calc R . . . .
C11 C 0.0789(2) 1.17629(15) 0.68608(16) 0.0470(4) Uani 1 1 d . . . . .
H11 H 0.0676 1.2464 0.7092 0.056 Uiso 1 1 calc R . . . .
C12 C 0.05597(19) 1.15211(16) 0.58827(15) 0.0457(4) Uani 1 1 d . . . . .
H12 H 0.0293 1.2064 0.5465 0.055 Uiso 1 1 calc R . . . .
C13 C 0.07248(16) 1.04793(16) 0.55220(13) 0.0405(3) Uani 1 1 d . . . . .
H13 H 0.0564 1.0323 0.4868 0.049 Uiso 1 1 calc R . . . .
C14 C 0.23069(17) 0.83340(17) 0.51267(12) 0.0421(4) Uani 1 1 d . . . . .
H14A H 0.3022 0.8698 0.5318 0.063 Uiso 1 1 calc GR . . . .
H14B H 0.2023 0.8635 0.4522 0.063 Uiso 1 1 calc GR . . . .
H14C H 0.2465 0.7576 0.5040 0.063 Uiso 1 1 calc GR . . . .
C15 C 0.02193(16) 0.78953(15) 0.56219(13) 0.0392(3) Uani 1 1 d . . . . .
H15A H 0.0363 0.7129 0.5592 0.059 Uiso 1 1 calc GR . . . .
H15B H -0.0029 0.8150 0.4989 0.059 Uiso 1 1 calc GR . . . .
H15C H -0.0390 0.8041 0.6095 0.059 Uiso 1 1 calc GR . . . .
C16 C 0.21732(19) 0.45921(16) 0.78429(16) 0.0502(4) Uani 1 1 d . . . . .
H16A H 0.2346 0.3867 0.8055 0.075 Uiso 1 1 calc GR . . . .
H16B H 0.2362 0.4664 0.7160 0.075 Uiso 1 1 calc GR . . . .
H16C H 0.1347 0.4741 0.7941 0.075 Uiso 1 1 calc GR . . . .
C17 C 0.46010(15) 0.53970(17) 0.81218(13) 0.0428(4) Uani 1 1 d . . . . .
C18 C 0.5386(2) 0.6107(3) 0.8767(2) 0.0793(9) Uani 1 1 d . . . . .
H18A H 0.5316 0.5878 0.9438 0.119 Uiso 1 1 calc GR . . . .
H18B H 0.5140 0.6849 0.8711 0.119 Uiso 1 1 calc GR . . . .
H18C H 0.6195 0.6040 0.8560 0.119 Uiso 1 1 calc GR . . . .
C19 C 0.4950(3) 0.4202(3) 0.8215(3) 0.0819(9) Uani 1 1 d . . . . .
H19A H 0.5771 0.4118 0.8049 0.123 Uiso 1 1 calc GR . . . .
H19B H 0.4475 0.3775 0.7777 0.123 Uiso 1 1 calc GR . . . .
H19C H 0.4822 0.3965 0.8877 0.123 Uiso 1 1 calc GR . . . .
C20 C 0.4757(2) 0.5749(3) 0.70546(16) 0.0634(7) Uani 1 1 d . . . . .
H20A H 0.4582 0.6508 0.6996 0.095 Uiso 1 1 calc GR . . . .
H20B H 0.4227 0.5343 0.6645 0.095 Uiso 1 1 calc GR . . . .
H20C H 0.5559 0.5619 0.6853 0.095 Uiso 1 1 calc GR . . . .
P1 P 0.30473(4) 0.55409(3) 0.85457(3) 0.03338(11) Uani 1 1 d . . . . .

loop_
_atom_site_aniso_label
_atom_site_aniso_U_11
_atom_site_aniso_U_22
_atom_site_aniso_U_33
_atom_site_aniso_U_23
_atom_site_aniso_U_13
_atom_site_aniso_U_12
B1 0.0629(14) 0.0650(15) 0.0348(9) 0.0186(9) 0.0083(9) 0.0105(11)
C1 0.0339(7) 0.0348(7) 0.0262(6) 0.0029(5) -0.0010(5) 0.0021(6)
C2 0.0353(7) 0.0328(6) 0.0245(5) -0.0010(5) -0.0017(5) 0.0026(5)
C3 0.0296(6) 0.0330(6) 0.0228(5) -0.0010(5) -0.0018(4) 0.0004(5)
C4 0.0327(7) 0.0321(7) 0.0263(6) -0.0018(5) -0.0018(5) 0.0016(5)
C5 0.0503(9) 0.0386(7) 0.0259(6) -0.0068(6) -0.0054(6) 0.0050(6)
C6 0.0447(8) 0.0429(9) 0.0249(6) -0.0010(6) -0.0059(6) 0.0044(7)
C7 0.0321(6) 0.0327(7) 0.0225(5) 0.0000(5) -0.0009(5) 0.0020(5)
C8 0.0298(6) 0.0327(7) 0.0297(6) 0.0011(5) 0.0007(5) 0.0012(5)
C9 0.0315(6) 0.0319(7) 0.0310(6) -0.0009(5) 0.0001(5) 0.0011(5)
C10 0.0507(10) 0.0364(8) 0.0411(8) -0.0074(7) -0.0023(7) 0.0043(7)
C11 0.0553(11) 0.0327(8) 0.0532(10) -0.0011(7) 0.0028(9) 0.0064(7)
C12 0.0517(10) 0.0385(9) 0.0470(9) 0.0116(7) 0.0053(8) 0.0100(7)
C13 0.0462(8) 0.0414(8) 0.0339(7) 0.0074(7) 0.0000(6) 0.0064(7)
C14 0.0459(9) 0.0504(10) 0.0301(7) 0.0014(7) 0.0065(6) 0.0082(7)
C15 0.0409(8) 0.0412(8) 0.0356(7) -0.0003(6) -0.0088(6) -0.0032(7)
C16 0.0553(11) 0.0404(9) 0.0551(10) 0.0042(8) -0.0052(9) -0.0070(8)
C17 0.0357(7) 0.0562(11) 0.0363(7) 0.0044(7) 0.0031(6) 0.0081(7)
C18 0.0414(11) 0.127(3) 0.0695(16) -0.0191(17) -0.0020(11) -0.0110(14)
C19 0.0649(15) 0.0746(18) 0.106(2) 0.0194(16) 0.0158(16) 0.0356(14)
C20 0.0516(11) 0.0955(19) 0.0431(9) 0.0093(11) 0.0155(9) 0.0121(12)
P1 0.03534(19) 0.03625(19) 0.02854(17) 0.00661(15) 0.00098(14) 0.00360(15)

loop_
_atom_type_symbol
_atom_type_description
_atom_type_scat_dispersion_real
_atom_type_scat_dispersion_imag
_atom_type_scat_source
C C 0.0033 0.0016 'International Tables Vol C Tables 4.2.6.8 and 6.1.1.4'
H H 0.0000 0.0000 'International Tables Vol C Tables 4.2.6.8 and 6.1.1.4'
B B 0.0013 0.0007 'International Tables Vol C Tables 4.2.6.8 and 6.1.1.4'
P P 0.1023 0.0942 'International Tables Vol C Tables 4.2.6.8 and 6.1.1.4'

loop_
_geom_angle_atom_site_label_1
_geom_angle_atom_site_label_2
_geom_angle_atom_site_label_3
_geom_angle
_geom_angle_site_symmetry_1
_geom_angle_site_symmetry_3
_geom_angle_publ_flag
H1A B1 H1B 104(2) . . ?
H1A B1 H1C 109(2) . . ?
H1B B1 H1C 110(3) . . ?
P1 B1 H1A 109.2(17) . . ?
P1 B1 H1B 113.8(18) . . ?
P1 B1 H1C 110.0(19) . . ?
C2 C1 P1 121.62(12) . . ?
C6 C1 C2 119.67(15) . . ?
C6 C1 P1 118.71(11) . . ?
C1 C2 H2 120.4 . . ?
C3 C2 C1 119.20(14) . . ?
C3 C2 H2 120.4 . . ?
C2 C3 C4 120.67(13) . . ?
C2 C3 C7 128.44(13) . . ?
C4 C3 C7 110.90(12) . . ?
C3 C4 C9 108.73(13) . . ?
C5 C4 C3 120.36(14) . . ?
C5 C4 C9 130.91(14) . . ?
C4 C5 H5 120.4 . . ?
C4 C5 C6 119.12(14) . . ?
C6 C5 H5 120.4 . . ?
C1 C6 H6 119.5 . . ?
C5 C6 C1 120.98(14) . . ?
C5 C6 H6 119.5 . . ?
C3 C7 C14 111.95(13) . . ?
C3 C7 C15 110.94(13) . . ?
C8 C7 C3 100.98(11) . . ?
C8 C7 C14 112.06(13) . . ?
C8 C7 C15 111.21(13) . . ?
C14 C7 C15 109.50(13) . . ?
C9 C8 C7 111.35(13) . . ?
C13 C8 C7 128.95(14) . . ?
C13 C8 C9 119.69(15) . . ?
C8 C9 C4 108.00(13) . . ?
C10 C9 C4 131.34(15) . . ?
C10 C9 C8 120.66(15) . . ?
C9 C10 H10 120.3 . . ?
C11 C10 C9 119.33(17) . . ?
C11 C10 H10 120.3 . . ?
C10 C11 H11 120.0 . . ?
C10 C11 C12 120.06(18) . . ?
C12 C11 H11 120.0 . . ?
C11 C12 H12 119.6 . . ?
C13 C12 C11 120.88(17) . . ?
C13 C12 H12 119.6 . . ?
C8 C13 C12 119.38(16) . . ?
C8 C13 H13 120.3 . . ?
C12 C13 H13 120.3 . . ?
C7 C14 H14A 109.5 . . ?
C7 C14 H14B 109.5 . . ?
C7 C14 H14C 109.5 . . ?
H14A C14 H14B 109.5 . . ?
H14A C14 H14C 109.5 . . ?
H14B C14 H14C 109.5 . . ?
C7 C15 H15A 109.5 . . ?
C7 C15 H15B 109.5 . . ?
C7 C15 H15C 109.5 . . ?
H15A C15 H15B 109.5 . . ?
H15A C15 H15C 109.5 . . ?
H15B C15 H15C 109.5 . . ?
H16A C16 H16B 109.5 . . ?
H16A C16 H16C 109.5 . . ?
H16B C16 H16C 109.5 . . ?
P1 C16 H16A 109.5 . . ?
P1 C16 H16B 109.5 . . ?
P1 C16 H16C 109.5 . . ?
C18 C17 C19 110.8(2) . . ?
C18 C17 C20 108.6(2) . . ?
C18 C17 P1 108.32(15) . . ?
C19 C17 P1 108.03(16) . . ?
C20 C17 C19 108.9(2) . . ?
C20 C17 P1 112.22(14) . . ?
C17 C18 H18A 109.5 . . ?
C17 C18 H18B 109.5 . . ?
C17 C18 H18C 109.5 . . ?
H18A C18 H18B 109.5 . . ?
H18A C18 H18C 109.5 . . ?
H18B C18 H18C 109.5 . . ?
C17 C19 H19A 109.5 . . ?
C17 C19 H19B 109.5 . . ?
C17 C19 H19C 109.5 . . ?
H19A C19 H19B 109.5 . . ?
H19A C19 H19C 109.5 . . ?
H19B C19 H19C 109.5 . . ?
C17 C20 H20A 109.5 . . ?
C17 C20 H20B 109.5 . . ?
C17 C20 H20C 109.5 . . ?
H20A C20 H20B 109.5 . . ?
H20A C20 H20C 109.5 . . ?
H20B C20 H20C 109.5 . . ?
C1 P1 B1 113.69(10) . . ?
C1 P1 C17 107.29(8) . . ?
C16 P1 B1 111.19(12) . . ?
C16 P1 C1 104.63(9) . . ?
C16 P1 C17 106.81(10) . . ?
C17 P1 B1 112.67(10) . . ?

loop_
_geom_bond_atom_site_label_1
_geom_bond_atom_site_label_2
_geom_bond_distance
_geom_bond_site_symmetry_2
_geom_bond_publ_flag
B1 H1A 1.09(3) . ?
B1 H1B 1.11(3) . ?
B1 H1C 1.09(3) . ?
B1 P1 1.929(2) . ?
C1 C2 1.406(2) . ?
C1 C6 1.400(2) . ?
C1 P1 1.8103(17) . ?
C2 H2 0.9300 . ?
C2 C3 1.385(2) . ?
C3 C4 1.4023(19) . ?
C3 C7 1.5247(19) . ?
C4 C5 1.389(2) . ?
C4 C9 1.466(2) . ?
C5 H5 0.9300 . ?
C5 C6 1.389(2) . ?
C6 H6 0.9300 . ?
C7 C8 1.522(2) . ?
C7 C14 1.534(2) . ?
C7 C15 1.541(2) . ?
C8 C9 1.404(2) . ?
C8 C13 1.387(2) . ?
C9 C10 1.388(2) . ?
C10 H10 0.9300 . ?
C10 C11 1.387(3) . ?
C11 H11 0.9300 . ?
C11 C12 1.391(3) . ?
C12 H12 0.9300 . ?
C12 C13 1.389(3) . ?
C13 H13 0.9300 . ?
C14 H14A 0.9600 . ?
C14 H14B 0.9600 . ?
C14 H14C 0.9600 . ?
C15 H15A 0.9600 . ?
C15 H15B 0.9600 . ?
C15 H15C 0.9600 . ?
C16 H16A 0.9600 . ?
C16 H16B 0.9600 . ?
C16 H16C 0.9600 . ?
C16 P1 1.806(2) . ?
C17 C18 1.525(3) . ?
C17 C19 1.531(3) . ?
C17 C20 1.529(3) . ?
C17 P1 1.8554(17) . ?
C18 H18A 0.9600 . ?
C18 H18B 0.9600 . ?
C18 H18C 0.9600 . ?
C19 H19A 0.9600 . ?
C19 H19B 0.9600 . ?
C19 H19C 0.9600 . ?
C20 H20A 0.9600 . ?
C20 H20B 0.9600 . ?
C20 H20C 0.9600 . ?
